data_1531382
loop_
_publ_author_name
'Hejny, C.'
'Armbruster, T.'

_publ_section_title
;
 Polysomatism in hoegbomite: the crystal structures of 10T, 12H, 14Tand
 24R polysomes
;
_journal_name_full 'American Mineralogist'
_journal_page_first 277
_journal_page_last 292
_journal_volume 87
_journal_year 2002
_chemical_formula_sum 'Al24 Fe5 H2 Mg4 O48 Ti'
_chemical_name_systematic 'Al24 (Fe0.5 Mg0.5)8 (Fe0.5 Ti0.5)2 O46 (O H)2'
_space_group_IT_number 186
_symmetry_space_group_name_Hall 'P 6c -2c'
_symmetry_space_group_name_H-M 'P 63 m c'
_cell_angle_alpha 90
_cell_angle_beta 90
_cell_angle_gamma 120
_cell_formula_units_Z 1
_cell_length_a 5.7
_cell_length_b 5.7
_cell_length_c 27.6
_cell_volume 776.586
_citation_journal_id_ASTM AMMIAY
_cod_data_source_file Hejny_AMMIAY_2002_141.cif
_cod_data_source_block H2Al24Fe5Mg4O48Ti1
_cod_original_cell_volume 776.5857
_cod_original_formula_sum 'H2 Al24 Fe5 Mg4 O48 Ti1'
_cod_database_code 1531382

loop_
_symmetry_equiv_pos_as_xyz
x,y,z
x-y,x,z+1/2
-y,x-y,z
-x,-y,z+1/2
-x+y,-x,z
y,-x+y,z+1/2
y,x,z+1/2
-x+y,y,z
-x,-x+y,z+1/2
-y,-x,z
x-y,-y,z+1/2
x,x-y,z

loop_
_atom_site_label
_atom_site_type_symbol
_atom_site_fract_x
_atom_site_fract_y
_atom_site_fract_z
_atom_site_occupancy
_atom_site_U_iso_or_equiv
O8 O-2 0.3333 0.6667 0.25 1 0.0
Al1 Al+3 0.6667 0.3333 0.0417 1 0.0
O3 O-2 0 0 0.0833 1 0.0
O12 O-2 0.66667 0.83334 0.4167 1 0.0
Fe2 Fe+2 0.3333 0.6667 0.0625 0.5 0.0
Mg1 Mg+2 0 0 0.0208 0.5 0.0
O5 O-2 0.6667 0.3333 0.1667 1 0.0
O2 O-2 0.3333 0.6667 0 1 0.0
Fe3 Fe+2 0.3333 0.6667 0.1875 0.5 0.0
Al6 Al+3 0.8333 0.6667 0.4583 1 0.0
Mg3 Mg+2 0.3333 0.6667 0.1875 0.5 0.0
O1 O-2 0.33334 0.16667 0 1 0.0
Al2 Al+3 0.83333 0.66666 0.125 1 0.0
O4 O-2 0 0.5 0.0833 1 0.0
Fe4 Fe+2 0.6667 0.3333 0.2292 0.5 0.0
Al5 Al+3 0 0 0.3958 1 0.0
Fe5 Fe+2 0.3333 0.6667 0.375 0.5 0.0
Mg4 Mg+2 0.6667 0.3333 0.2292 0.5 0.0
H1 H+1 0.6667 0.3333 0.38 1 0.0
O6 O-2 0.66666 0.83333 0.1667 1 0.0
O7 O-2 0.33334 0.16667 0.25 1 0.0
Al4 Al+3 0.1667 0.8333 0.2917 1 0.0
Ti1 Ti+4 0.3333 0.6667 0.375 0.5 0.0
O9 O-2 0 0 0.3333 1 0.0
O10 O-2 0 0.5 0.3333 1 0.0
O11 O-2 0.6667 0.3333 0.4167 1 0.0
Al3 Al+3 0 0 0.2083 1 0.0
Fe1 Fe+2 0 0 0.0208 0.5 0.0
Mg2 Mg+2 0.3333 0.6667 0.0625 0.5 0.0
